data_1576719
loop_
_publ_author_name
'Cowie, Bradley E.'
'Phanopoulos, Andreas'
'Shaffer, Milo S. P.'
'Williams, Charlotte K.'

_publ_section_title
;
 Structural and reactivity investigations using organo-copper(i) and
 zinc(ii) complexes with hydrogen and carbon dioxide.
;
_journal_issue 1
_journal_name_full 'Chemical science'
_journal_page_first 564
_journal_page_last 578
_journal_paper_doi 10.1039/d5sc05666g
_journal_volume 17
_journal_year 2026
_chemical_formula_moiety 'C74 H42 Cu2 F20 P4 Zn2, 2(C6 H6)'
_chemical_formula_sum 'C86 H54 Cu2 F20 P4 Zn2'
_chemical_formula_weight 1848.99
_chemical_name_common 019bec22
_chemical_name_systematic cis-[Cu2(dppm')2{Zn(C6F5)2}2]
_chemical_properties_physical Air-sensitive,Moisture-sensitive
_space_group_crystal_system monoclinic
_space_group_IT_number 15
_space_group_name_Hall '-I 2ya'
_space_group_name_H-M_alt 'I 1 2/a 1'
_atom_sites_solution_hydrogens geom
_audit_creation_date 2023-01-26
_audit_creation_method
;
Olex2 1.5
(compiled 2022.04.07 svn.rca3783a0 for OlexSys, GUI svn.r6498)
;
_audit_update_record
;
2023-06-12 deposited with the CCDC.	2025-11-04 downloaded from the CCDC.
;
_cell_angle_alpha 90
_cell_angle_beta 90.6530(10)
_cell_angle_gamma 90
_cell_formula_units_Z 4
_cell_length_a 16.7872(2)
_cell_length_b 15.1283(2)
_cell_length_c 32.1498(4)
_cell_measurement_reflns_used 28006
_cell_measurement_temperature 150.00(10)
_cell_measurement_theta_max 76.4430
_cell_measurement_theta_min 3.8880
_cell_volume 8164.29(18)
_computing_cell_refinement 'CrysAlisPro 1.171.41.117a (Rigaku OD, 2021)'
_computing_data_collection 'CrysAlisPro 1.171.41.117a (Rigaku OD, 2021)'
_computing_data_reduction 'CrysAlisPro 1.171.41.117a (Rigaku OD, 2021)'
_computing_molecular_graphics 'Olex2 1.5 (Dolomanov et al., 2009)'
_computing_publication_material 'Olex2 1.5 (Dolomanov et al., 2009)'
_computing_structure_refinement 'SHELXL 2018/3 (Sheldrick, 2015)'
_computing_structure_solution 'SHELXT 2018/2 (Sheldrick, 2018)'
_diffrn_ambient_environment N~2~
_diffrn_ambient_temperature 150.00(10)
_diffrn_detector 'CCD plate'
_diffrn_detector_area_resol_mean 10.5035
_diffrn_detector_type Atlas
_diffrn_measured_fraction_theta_full 1.000
_diffrn_measured_fraction_theta_max 0.995
_diffrn_measurement_details
;
List of Runs (angles in degrees, time in seconds):

  # Type    Start    End  Width  t~exp~   \w     \q     \k     \f   Frames
#--------------------------------------------------------------------------
  1  \w      3.00  33.00   1.00    2.50    --  -41.40  19.00-150.00   30
  2  \w      0.00  34.00   1.00    2.50    --  -41.40  19.00-180.00   34
  3  \w      6.00  32.00   1.00    2.50    --  -41.40  19.00 -60.00   26
  4  \w     -5.00  36.00   1.00    2.50    --  -41.40  19.00 -30.00   41
  5  \w    -83.00 -13.00   1.00    2.50    --  -41.40 125.00  60.00   70
  6  \w     45.00  90.00   1.00    2.50    --   41.40-125.00 -30.00   45
  7  \w     56.00  93.00   1.00   12.50    --  111.00 -61.00   0.00   37
  8  \w     43.00  72.00   1.00   12.50    --  111.00 -45.00  30.00   29
  9  \w     75.00 111.00   1.00   12.50    --  111.00 -77.00 150.00   36
 10  \w     33.00  64.00   1.00   12.50    --  111.00 -94.00   0.00   31
 11  \w     74.00 106.00   1.00   12.50    --  111.00 -94.00   0.00   32
 12  \w     45.00  72.00   1.00   12.50    --  111.00 -45.00-180.00   27
 13  \w     42.00  69.00   1.00   12.50    --  111.00 -45.00 -90.00   27
 14  \w     63.00  88.00   1.00   12.50    --  111.00 -61.00 -90.00   25
 15  \w    107.00 176.00   1.00   12.50    --  111.00  77.00  30.00   69
 16  \w     44.00  74.00   1.00   12.50    --  111.00 -61.00 150.00   30
 17  \w    108.00 172.00   1.00   12.50    --  111.00  77.00  60.00   64
 18  \w     42.00  69.00   1.00   12.50    --  111.00 -45.00 -30.00   27
 19  \w     44.00  92.00   1.00   12.50    --  111.00 -61.00-180.00   48
 20  \w     70.00 124.00   1.00   12.50    --  111.00 -77.00  60.00   54
 21  \w     76.00 103.00   1.00   12.50    --  111.00-125.00  30.00   27
 22  \w    124.00 157.00   1.00   12.50    --  111.00  77.00-120.00   33
 23  \w     46.00  72.00   1.00   12.50    --  111.00 -45.00-150.00   26
 24  \w     37.00  63.00   1.00   12.50    --  111.00 -77.00 150.00   26
 25  \w     82.00 107.00   1.00   12.50    --  111.00-103.00-140.00   25
 26  \w     -5.00  20.00   1.00    2.50    --  -41.40  19.00 -60.00   25
 27  \w     -5.00  35.00   1.00    2.50    --  -41.40  19.00  60.00   40
 28  \w     -4.00  32.00   1.00    2.50    --  -41.40  19.00 -90.00   36
 29  \w     28.00  54.00   1.00    2.50    --   41.40-125.00-120.00   26
 30  \w     34.00  60.00   1.00    2.50    --   41.40-125.00  90.00   26
 31  \w     13.00  48.00   1.00    2.50    --   41.40 -99.00 -30.00   35
 32  \w     59.00 107.00   1.00   12.50    --  111.00-101.00 117.30   48
 33  \w     93.00 125.00   1.00   12.50    --  111.00-141.00 106.50   32
 34  \w     82.00 107.00   1.00   12.50    --  111.00 -94.00 -60.00   25
 35  \w     39.00  76.00   1.00   12.50    --  111.00 -94.00 -60.00   37
 36  \w    102.00 127.00   1.00   12.50    --  111.00-144.00  45.93   25
 37  \w     91.00 123.00   1.00   12.50    --  111.00  30.00 -90.00   32
 38  \w    151.00 176.00   1.00   12.50    --  111.00  30.00 -90.00   25
 39  \w     98.00 142.00   1.00   12.50    --  111.00  45.00-180.00   44
 40  \w     73.00  98.00   1.00   12.50    --  111.00-125.00 120.00   25
 41  \w    102.00 143.00   1.00   12.50    --  111.00  30.00 -30.00   41
 42  \w     41.00  71.00   1.00   12.50    --  111.00 -45.00   0.00   30
 43  \w     82.00 107.00   1.00   12.50    --  111.00 -94.00 120.00   25
 44  \w     37.00  74.00   1.00   12.50    --  111.00 -94.00 120.00   37
 45  \w     67.00 108.00   1.00   12.50    --  111.00-105.00 -78.34   41
 46  \w     44.00  71.00   1.00   12.50    --  111.00 -94.00 150.00   27
 47  \w     75.00 101.00   1.00   12.50    --  111.00 -94.00 150.00   26
 48  \w     97.00 167.00   1.00   12.50    --  111.00  30.00  30.00   70
 49  \w    108.00 133.00   1.00   12.50    --  111.00  77.00-180.00   25
 50  \w     88.00 172.00   1.00   12.50    --  111.00  30.00 150.00   84
;
_diffrn_measurement_device 'four-circle diffractometer'
_diffrn_measurement_device_type 'SuperNova, Dual, Cu at home/near, Atlas'
_diffrn_measurement_method '\w scans'
_diffrn_orient_matrix_type 'CrysAlisPro convention (1999,Acta A55,543-557)'
_diffrn_orient_matrix_UB_11 -0.0392560000
_diffrn_orient_matrix_UB_12 0.0920103000
_diffrn_orient_matrix_UB_13 0.0007992000
_diffrn_orient_matrix_UB_21 0.0212538000
_diffrn_orient_matrix_UB_22 0.0135759000
_diffrn_orient_matrix_UB_23 -0.0460447000
_diffrn_orient_matrix_UB_31 -0.0802075000
_diffrn_orient_matrix_UB_32 -0.0414290000
_diffrn_orient_matrix_UB_33 -0.0132521000
_diffrn_radiation_monochromator mirror
_diffrn_radiation_probe x-ray
_diffrn_radiation_type 'Cu K\a'
_diffrn_radiation_wavelength 1.54184
_diffrn_reflns_av_R_equivalents 0.0271
_diffrn_reflns_av_unetI/netI 0.0186
_diffrn_reflns_Laue_measured_fraction_full 1.000
_diffrn_reflns_Laue_measured_fraction_max 0.995
_diffrn_reflns_limit_h_max 17
_diffrn_reflns_limit_h_min -21
_diffrn_reflns_limit_k_max 19
_diffrn_reflns_limit_k_min -19
_diffrn_reflns_limit_l_max 40
_diffrn_reflns_limit_l_min -40
_diffrn_reflns_number 45096
_diffrn_reflns_point_group_measured_fraction_full 1.000
_diffrn_reflns_point_group_measured_fraction_max 0.995
_diffrn_reflns_theta_full 67.684
_diffrn_reflns_theta_max 76.338
_diffrn_reflns_theta_min 3.934
_diffrn_source 'micro-focus sealed X-ray tube'
_diffrn_source_type 'SuperNova (Cu) X-ray Source'
_exptl_absorpt_coefficient_mu 2.781
_exptl_absorpt_correction_T_max 1.00000
_exptl_absorpt_correction_T_min 0.76883
_exptl_absorpt_correction_type multi-scan
_exptl_absorpt_process_details
;
CrysAlisPro 1.171.41.117a (Rigaku Oxford Diffraction, 2021)
Empirical absorption correction using spherical harmonics,
implemented in SCALE3 ABSPACK scaling algorithm.
;
_exptl_crystal_colour colourless
_exptl_crystal_density_diffrn 1.504
_exptl_crystal_description block
_exptl_crystal_F_000 3712
_exptl_crystal_recrystallization_method 'Re-crystallisation from solvent: Benzene (slow evaporation)'
_exptl_crystal_size_max 0.254
_exptl_crystal_size_mid 0.161
_exptl_crystal_size_min 0.085
_exptl_transmission_factor_max 1.00000
_exptl_transmission_factor_min 0.76883
_refine_diff_density_max 0.408
_refine_diff_density_min -0.257
_refine_diff_density_rms 0.051
_refine_ls_extinction_method none
_refine_ls_goodness_of_fit_ref 0.884
_refine_ls_hydrogen_treatment constr
_refine_ls_matrix_type full
_refine_ls_number_parameters 569
_refine_ls_number_reflns 8528
_refine_ls_number_restraints 180
_refine_ls_restrained_S_all 0.889
_refine_ls_R_factor_all 0.0294
_refine_ls_R_factor_gt 0.0260
_refine_ls_shift/su_max 0.001
_refine_ls_shift/su_mean 0.000
_refine_ls_structure_factor_coef Fsqd
_refine_ls_weighting_details 'w=1/[\s^2^(Fo^2^)+(0.1000P)^2^] where P=(Fo^2^+2Fc^2^)/3'
_refine_ls_weighting_scheme calc
_refine_ls_wR_factor_gt 0.0947
_refine_ls_wR_factor_ref 0.1007
_reflns_Friedel_coverage 0.000
_reflns_number_gt 7769
_reflns_number_total 8528
_reflns_threshold_expression 'I > 2\s(I)'
_cod_data_source_file d5sc05666g2.cif
_cod_data_source_block compound_cis4
_cod_database_code 1576719
_shelx_shelxl_version_number 2018/3
_chemical_oxdiff_formula 'C60 H60 Cu3 F10 P6 Zn3'
_shelx_space_group_comment
;
The symmetry employed for this shelxl refinement is uniquely defined
by the following loop, which should always be used as a source of
symmetry information in preference to the above space-group names.
They are only intended as comments.
;
_olex2_refinement_description
;
1. Fixed Uiso
 At 1.2 times of:
  All C(H) groups
2. Restrained distances
 C107-C108 \\sim C101-C102
 with sigma of 0.02
 C107-C106 \\sim C101-C100
 with sigma of 0.02
 C111-C109 \\sim C105-C103
 with sigma of 0.04
 C110-C106 \\sim C104-C100
 with sigma of 0.04
 C111-C110 \\sim C105-C104
 with sigma of 0.02
 C111-C106 \\sim C105-C100
 with sigma of 0.02
 C108-C106 \\sim C102-C100
 with sigma of 0.04
 C108-C109 \\sim C102-C103
 with sigma of 0.02
 C110-C109 \\sim C104-C103
 with sigma of 0.02
 C108-C110 \\sim C102-C104
 with sigma of 0.04
 C107-C111 \\sim C101-C105
 with sigma of 0.04
 C107-C109 \\sim C101-C103
 with sigma of 0.04
3. Uiso/Uaniso restraints and constraints
C108 \\sim C102 \\sim C107 \\sim C101 \\sim C106 \\sim C100 \\sim C105 \\sim
C111 \\sim C104 \\sim C110 \\sim C103 \\sim C109: within 1.7A with sigma of
0.01 and sigma for terminal atoms of 0.02 within 1.7A
4. Others
 Sof(C103)=Sof(H103)=Sof(C102)=Sof(H102)=Sof(C101)=Sof(H101)=Sof(C100)=
 Sof(H100)=Sof(C105)=Sof(H105)=Sof(C104)=Sof(H104)=1-FVAR(1)
 Sof(C107)=Sof(H107)=Sof(C111)=Sof(H111)=Sof(C108)=Sof(H108)=Sof(C110)=
 Sof(H110)=Sof(C109)=Sof(H109)=Sof(C106)=Sof(H106)=FVAR(1)
5.a Ternary CH refined with riding coordinates:
 C1(H1)
5.b Aromatic/amide H refined with riding coordinates:
 C25(H25), C21(H21), C3(H3), C22(H22), C7(H7), C9(H9), C13(H13), C23(H23),
 C15(H15), C5(H5), C4(H4), C24(H24), C11(H11), C19(H19), C6(H6), C10(H10),
 C12(H12), C16(H16), C17(H17), C18(H18), C107(H107), C111(H111), C108(H108),
 C110(H110), C109(H109), C106(H106), C103(H103), C102(H102), C101(H101),
 C100(H100), C105(H105), C104(H104)

Disorder Modelling Details: A molecule of benzene in the asymmetric unit 
was positionally disordered over two positions. As a result, it was split 
into two parts and refined with an occupancy ratio of 0.73:0.27. The thermal 
parameters of the carbon atoms were restrained to be similar to one another 
through the use of the SIMU command, and the C-C bond lengths were restrained 
to be equal using the SADI command.
;
_ins_header
;
TITL 019bec22 in I2/a 
REM I2/a (#15 in standard setting)
CELL 1.54184  16.787226  15.128322  32.149785  90.0000  90.6528  90.0000
ZERR    4.00   0.000183   0.000180   0.000372   0.0000   0.0010   0.0000
LATT  2
SYMM -x+1/2, y,-z 
SFAC C H F P Cu Zn
UNIT 240.00 240.00 40.00 24.00 12.00 12.00
REM  CrysAlisPro recorded range (K): Min=150.0; max=150.0; aver:150.0
TEMP -123
TREF
HKLF 4
END
;
_olex2_submission_special_instructions 'No special instructions were received'
_oxdiff_exptl_absorpt_empirical_details
;
Empirical correction (ABSPACK) includes:
- Absorption correction using spherical harmonics
- Frame scaling
;
_oxdiff_exptl_absorpt_empirical_full_max 1.323
_oxdiff_exptl_absorpt_empirical_full_min 0.828

loop_
_space_group_symop_operation_xyz
'x, y, z'
'-x+1/2, y, -z'
'x+1/2, y+1/2, z+1/2'
'-x+1, y+1/2, -z+1/2'
'-x, -y, -z'
'x-1/2, -y, z'
'-x+1/2, -y+1/2, -z+1/2'
'x, -y+1/2, z+1/2'

loop_
_atom_site_label
_atom_site_type_symbol
_atom_site_fract_x
_atom_site_fract_y
_atom_site_fract_z
_atom_site_U_iso_or_equiv
_atom_site_adp_type
_atom_site_occupancy
_atom_site_site_symmetry_order
_atom_site_calc_flag
_atom_site_refinement_flags_posn
_atom_site_refinement_flags_adp
_atom_site_refinement_flags_occupancy
_atom_site_disorder_assembly
_atom_site_disorder_group
Zn1 Zn 0.75196(2) 0.63768(2) 0.38642(2) 0.02185(7) Uani 1 1 d . . . . .
Cu1 Cu 0.67037(2) 0.78960(2) 0.50019(2) 0.02138(8) Uani 1 1 d . . . . .
P2 P 0.82969(2) 0.80806(2) 0.43134(2) 0.01843(8) Uani 1 1 d . . . . .
P1 P 0.65347(2) 0.79521(2) 0.43171(2) 0.01915(9) Uani 1 1 d . . . . .
F10 F 0.64513(6) 0.73921(7) 0.31774(3) 0.0402(2) Uani 1 1 d . . . . .
F1 F 0.84676(7) 0.60861(6) 0.47478(3) 0.0419(2) Uani 1 1 d . . . . .
F5 F 0.70962(7) 0.44008(7) 0.37309(4) 0.0466(3) Uani 1 1 d . . . . .
F6 F 0.83927(7) 0.51263(8) 0.32155(3) 0.0495(3) Uani 1 1 d . . . . .
F9 F 0.63475(8) 0.72297(9) 0.23493(3) 0.0522(3) Uani 1 1 d . . . . .
F4 F 0.75072(8) 0.29154(7) 0.41337(5) 0.0562(3) Uani 1 1 d . . . . .
F3 F 0.84343(9) 0.29966(7) 0.48324(4) 0.0579(3) Uani 1 1 d . . . . .
F2 F 0.89120(9) 0.45925(8) 0.51315(4) 0.0571(3) Uani 1 1 d . . . . .
F8 F 0.72621(8) 0.60414(11) 0.19476(3) 0.0618(3) Uani 1 1 d . . . . .
F7 F 0.82737(9) 0.49797(11) 0.23844(4) 0.0677(4) Uani 1 1 d . . . . .
C1 C 0.74258(7) 0.76991(8) 0.40361(4) 0.0190(2) Uani 1 1 d . . . . .
H1 H 0.739734 0.804682 0.377181 0.023 Uiso 1 1 calc R U . . .
C20 C 0.91290(7) 0.75283(8) 0.40703(4) 0.0212(2) Uani 1 1 d . . . . .
C14 C 0.84254(8) 0.92511(9) 0.41972(4) 0.0253(3) Uani 1 1 d . . . . .
C8 C 0.62057(7) 0.90576(9) 0.41692(4) 0.0238(2) Uani 1 1 d . . . . .
C26 C 0.77722(8) 0.53132(9) 0.42154(4) 0.0256(3) Uani 1 1 d . . . . .
C2 C 0.57696(8) 0.71970(9) 0.41251(4) 0.0232(2) Uani 1 1 d . . . . .
C25 C 0.91366(8) 0.73562(10) 0.36436(4) 0.0272(3) Uani 1 1 d . . . . .
H25 H 0.869923 0.753404 0.347316 0.033 Uiso 1 1 calc R U . . .
C31 C 0.75470(9) 0.44821(10) 0.40811(5) 0.0312(3) Uani 1 1 d . . . . .
C32 C 0.74206(9) 0.62573(10) 0.32370(4) 0.0264(3) Uani 1 1 d . . . . .
C27 C 0.82254(9) 0.53093(9) 0.45751(4) 0.0285(3) Uani 1 1 d . . . . .
C21 C 0.97747(8) 0.72603(10) 0.43180(4) 0.0271(3) Uani 1 1 d . . . . .
H21 H 0.977269 0.736942 0.460901 0.033 Uiso 1 1 calc R U . . .
C37 C 0.69198(9) 0.67705(10) 0.29962(4) 0.0293(3) Uani 1 1 d . . . . .
C3 C 0.58146(9) 0.63221(10) 0.42612(5) 0.0308(3) Uani 1 1 d . . . . .
H3 H 0.621660 0.615365 0.445592 0.037 Uiso 1 1 calc R U . . .
C29 C 0.82185(11) 0.37419(10) 0.46344(6) 0.0381(3) Uani 1 1 d . . . . .
C30 C 0.77508(10) 0.37043(10) 0.42802(6) 0.0365(3) Uani 1 1 d . . . . .
C22 C 1.04193(9) 0.68347(11) 0.41393(5) 0.0346(3) Uani 1 1 d . . . . .
H22 H 1.085973 0.665804 0.430786 0.042 Uiso 1 1 calc R U . . .
C33 C 0.78726(9) 0.56674(11) 0.30145(5) 0.0337(3) Uani 1 1 d . . . . .
C7 C 0.51621(9) 0.74436(11) 0.38521(5) 0.0337(3) Uani 1 1 d . . . . .
H7 H 0.511840 0.803987 0.376202 0.040 Uiso 1 1 calc R U . . .
C36 C 0.68515(9) 0.67103(12) 0.25672(5) 0.0357(3) Uani 1 1 d . . . . .
C9 C 0.63574(11) 0.94013(11) 0.37786(5) 0.0383(4) Uani 1 1 d . . . . .
H9 H 0.660840 0.904207 0.357622 0.046 Uiso 1 1 calc R U . . .
C13 C 0.58227(11) 0.95849(12) 0.44583(5) 0.0386(3) Uani 1 1 d . . . . .
H13 H 0.570252 0.935380 0.472511 0.046 Uiso 1 1 calc R U . . .
C23 C 1.04207(10) 0.66675(12) 0.37160(6) 0.0399(4) Uani 1 1 d . . . . .
H23 H 1.086194 0.637435 0.359530 0.048 Uiso 1 1 calc R U . . .
C28 C 0.84625(10) 0.45534(11) 0.47847(5) 0.0359(3) Uani 1 1 d . . . . .
C15 C 0.87230(10) 0.95543(11) 0.38209(5) 0.0358(3) Uani 1 1 d . . . . .
H15 H 0.890927 0.914369 0.362063 0.043 Uiso 1 1 calc R U . . .
C5 C 0.46776(10) 0.59433(13) 0.38370(6) 0.0421(4) Uani 1 1 d . . . . .
H5 H 0.431070 0.551538 0.373451 0.051 Uiso 1 1 calc R U . . .
C4 C 0.52772(11) 0.56975(12) 0.41144(6) 0.0410(4) Uani 1 1 d . . . . .
H4 H 0.531918 0.510056 0.420363 0.049 Uiso 1 1 calc R U . . .
C24 C 0.97820(10) 0.69255(12) 0.34672(5) 0.0356(3) Uani 1 1 d . . . . .
H24 H 0.978524 0.680838 0.317694 0.043 Uiso 1 1 calc R U . . .
C11 C 0.57779(12) 1.07885(12) 0.39731(6) 0.0457(4) Uani 1 1 d . . . . .
H11 H 0.563793 1.138136 0.390777 0.055 Uiso 1 1 calc R U . . .
C19 C 0.81714(12) 0.98648(11) 0.44878(7) 0.0466(4) Uani 1 1 d . . . . .
H19 H 0.797860 0.966956 0.474882 0.056 Uiso 1 1 calc R U . . .
C6 C 0.46172(10) 0.68148(14) 0.37108(6) 0.0423(4) Uani 1 1 d . . . . .
H6 H 0.419980 0.698611 0.352581 0.051 Uiso 1 1 calc R U . . .
C34 C 0.78311(11) 0.55782(14) 0.25851(5) 0.0432(4) Uani 1 1 d . . . . .
C10 C 0.61472(12) 1.02641(12) 0.36793(6) 0.0463(4) Uani 1 1 d . . . . .
H10 H 0.625624 1.049398 0.341094 0.056 Uiso 1 1 calc R U . . .
C35 C 0.73155(11) 0.61042(14) 0.23644(5) 0.0421(4) Uani 1 1 d . . . . .
C12 C 0.56144(14) 1.04489(14) 0.43593(6) 0.0519(5) Uani 1 1 d . . . . .
H12 H 0.535731 1.080734 0.455990 0.062 Uiso 1 1 calc R U . . .
C16 C 0.87490(13) 1.04542(13) 0.37367(7) 0.0492(4) Uani 1 1 d . . . . .
H16 H 0.894832 1.065685 0.347832 0.059 Uiso 1 1 calc R U . . .
C17 C 0.84869(14) 1.10527(12) 0.40266(10) 0.0633(7) Uani 1 1 d . . . . .
H17 H 0.850698 1.166765 0.396777 0.076 Uiso 1 1 calc R U . . .
C18 C 0.81977(16) 1.07672(13) 0.43988(10) 0.0683(7) Uani 1 1 d . . . . .
H18 H 0.801442 1.118345 0.459718 0.082 Uiso 1 1 calc R U . . .
C107 C 0.3594(7) 0.8709(7) 0.2276(5) 0.0935(17) Uani 0.729(5) 1 d D U P A 1
H107 H 0.310323 0.865658 0.212807 0.112 Uiso 0.729(5) 1 calc R U P A 1
C111 C 0.4625(4) 0.8082(5) 0.2718(2) 0.0811(16) Uani 0.729(5) 1 d D U P A 1
H111 H 0.483898 0.760304 0.287442 0.097 Uiso 0.729(5) 1 calc R U P A 1
C108 C 0.3998(3) 0.9447(4) 0.22714(14) 0.0853(13) Uani 0.729(5) 1 d D U P A 1
H108 H 0.378722 0.992976 0.211661 0.102 Uiso 0.729(5) 1 calc R U P A 1
C110 C 0.5022(3) 0.8861(5) 0.27011(13) 0.0830(13) Uani 0.729(5) 1 d D U P A 1
H110 H 0.551727 0.891847 0.284446 0.100 Uiso 0.729(5) 1 calc R U P A 1
C109 C 0.4727(3) 0.9568(4) 0.24828(16) 0.0910(14) Uani 0.729(5) 1 d D U P A 1
H109 H 0.500294 1.011548 0.247451 0.109 Uiso 0.729(5) 1 calc R U P A 1
C106 C 0.3910(3) 0.7984(5) 0.25074(17) 0.1007(15) Uani 0.729(5) 1 d D U P A 1
H106 H 0.363093 0.743873 0.251693 0.121 Uiso 0.729(5) 1 calc R U P A 1
C103 C 0.4378(8) 0.9083(11) 0.2518(4) 0.090(2) Uani 0.271(5) 1 d D U P A 2
H103 H 0.457557 0.966888 0.254278 0.108 Uiso 0.271(5) 1 calc R U P A 2
C102 C 0.3687(19) 0.8864(17) 0.2276(13) 0.091(3) Uani 0.271(5) 1 d D U P A 2
H102 H 0.339775 0.932001 0.213869 0.109 Uiso 0.271(5) 1 calc R U P A 2
C101 C 0.3441(9) 0.8017(12) 0.2241(5) 0.106(3) Uani 0.271(5) 1 d D U P A 2
H101 H 0.297979 0.790840 0.207417 0.127 Uiso 0.271(5) 1 calc R U P A 2
C100 C 0.3811(10) 0.7280(13) 0.2430(5) 0.115(3) Uani 0.271(5) 1 d D U P A 2
H100 H 0.363549 0.668400 0.241371 0.138 Uiso 0.271(5) 1 calc R U P A 2
C105 C 0.4470(10) 0.7580(12) 0.2643(5) 0.097(3) Uani 0.271(5) 1 d D U P A 2
H105 H 0.479216 0.712545 0.276019 0.116 Uiso 0.271(5) 1 calc R U P A 2
C104 C 0.4733(15) 0.8371(13) 0.2712(8) 0.088(3) Uani 0.271(5) 1 d D U P A 2
H104 H 0.517075 0.846110 0.289733 0.105 Uiso 0.271(5) 1 calc R U P A 2

loop_
_atom_site_aniso_label
_atom_site_aniso_U_11
_atom_site_aniso_U_22
_atom_site_aniso_U_33
_atom_site_aniso_U_23
_atom_site_aniso_U_13
_atom_site_aniso_U_12
Zn1 0.02701(11) 0.01981(11) 0.01868(11) -0.00161(6) -0.00292(7) 0.00168(6)
Cu1 0.02297(11) 0.02568(12) 0.01549(12) 0.00054(6) -0.00006(8) 0.00120(6)
P2 0.02134(15) 0.01827(15) 0.01567(15) -0.00004(10) 0.00046(11) -0.00114(10)
P1 0.02090(16) 0.02058(16) 0.01595(15) 0.00038(10) -0.00051(11) 0.00104(10)
F10 0.0456(5) 0.0462(5) 0.0285(4) -0.0016(4) -0.0044(4) 0.0176(4)
F1 0.0738(7) 0.0233(4) 0.0282(4) 0.0012(3) -0.0142(4) -0.0059(4)
F5 0.0478(5) 0.0327(5) 0.0589(6) -0.0061(4) -0.0226(5) -0.0067(4)
F6 0.0512(6) 0.0558(6) 0.0414(5) -0.0106(5) -0.0063(4) 0.0272(5)
F9 0.0545(6) 0.0729(8) 0.0289(5) 0.0117(5) -0.0115(4) 0.0091(5)
F4 0.0620(7) 0.0210(5) 0.0853(9) -0.0060(5) -0.0113(6) -0.0051(4)
F3 0.0827(9) 0.0253(5) 0.0657(8) 0.0155(5) -0.0073(7) 0.0106(5)
F2 0.0925(9) 0.0415(6) 0.0367(5) 0.0103(4) -0.0246(6) 0.0061(6)
F8 0.0663(7) 0.1010(11) 0.0181(5) -0.0109(5) 0.0005(4) -0.0007(7)
F7 0.0703(8) 0.0896(10) 0.0434(6) -0.0310(6) 0.0079(6) 0.0266(7)
C1 0.0218(5) 0.0195(5) 0.0157(5) -0.0003(4) -0.0002(4) 0.0009(4)
C20 0.0222(5) 0.0195(5) 0.0218(6) 0.0024(4) 0.0016(4) 0.0000(4)
C14 0.0244(6) 0.0202(6) 0.0312(7) 0.0008(5) 0.0009(5) -0.0022(5)
C8 0.0235(6) 0.0227(6) 0.0252(6) 0.0006(5) -0.0005(5) 0.0047(5)
C26 0.0272(6) 0.0216(6) 0.0279(6) 0.0018(5) 0.0013(5) 0.0014(5)
C2 0.0216(6) 0.0276(6) 0.0205(5) -0.0014(5) 0.0014(5) -0.0011(5)
C25 0.0271(6) 0.0313(7) 0.0231(6) -0.0006(5) 0.0011(5) 0.0037(5)
C31 0.0279(6) 0.0269(7) 0.0387(7) -0.0011(6) -0.0022(5) -0.0016(5)
C32 0.0300(6) 0.0307(7) 0.0184(6) -0.0042(5) -0.0023(5) -0.0008(5)
C27 0.0393(7) 0.0198(6) 0.0264(6) 0.0015(5) 0.0010(5) -0.0019(5)
C21 0.0268(6) 0.0286(6) 0.0258(6) 0.0075(5) -0.0011(5) 0.0001(5)
C37 0.0315(6) 0.0341(7) 0.0223(6) -0.0023(5) -0.0016(5) -0.0001(5)
C3 0.0301(7) 0.0286(7) 0.0337(7) 0.0025(5) -0.0052(6) -0.0025(5)
C29 0.0485(9) 0.0217(7) 0.0440(9) 0.0089(6) 0.0046(7) 0.0068(6)
C30 0.0374(8) 0.0201(7) 0.0520(10) -0.0018(6) 0.0028(7) -0.0013(5)
C22 0.0287(7) 0.0371(8) 0.0381(8) 0.0114(6) 0.0013(6) 0.0089(6)
C33 0.0333(7) 0.0400(8) 0.0278(7) -0.0067(6) -0.0026(6) 0.0050(6)
C7 0.0288(6) 0.0374(8) 0.0347(7) 0.0040(6) -0.0073(6) 0.0000(6)
C36 0.0362(7) 0.0492(9) 0.0214(7) 0.0031(6) -0.0044(5) -0.0042(7)
C9 0.0541(9) 0.0311(8) 0.0299(7) 0.0050(6) 0.0112(6) 0.0154(7)
C13 0.0465(8) 0.0392(8) 0.0302(7) 0.0017(6) 0.0086(6) 0.0176(7)
C23 0.0351(8) 0.0408(9) 0.0438(9) 0.0036(7) 0.0093(7) 0.0157(6)
C28 0.0483(8) 0.0314(8) 0.0280(7) 0.0062(6) -0.0042(6) 0.0034(6)
C15 0.0463(8) 0.0276(7) 0.0338(7) 0.0061(6) 0.0041(6) -0.0030(6)
C5 0.0313(7) 0.0474(9) 0.0475(9) -0.0104(7) -0.0035(7) -0.0126(7)
C4 0.0402(8) 0.0309(7) 0.0518(10) -0.0019(7) -0.0050(7) -0.0080(6)
C24 0.0368(8) 0.0415(8) 0.0286(7) -0.0036(6) 0.0071(6) 0.0081(6)
C11 0.0535(10) 0.0287(8) 0.0549(10) 0.0044(7) 0.0043(8) 0.0173(7)
C19 0.0580(10) 0.0243(7) 0.0582(11) -0.0062(7) 0.0291(9) -0.0061(7)
C6 0.0289(7) 0.0568(10) 0.0409(8) 0.0002(8) -0.0114(6) -0.0044(7)
C34 0.0426(8) 0.0567(10) 0.0306(8) -0.0165(7) 0.0062(6) 0.0036(7)
C10 0.0615(11) 0.0351(9) 0.0428(9) 0.0135(7) 0.0151(8) 0.0162(8)
C35 0.0427(8) 0.0650(11) 0.0185(7) -0.0064(7) 0.0005(6) -0.0079(8)
C12 0.0681(12) 0.0428(10) 0.0450(9) -0.0037(8) 0.0109(9) 0.0297(9)
C16 0.0571(10) 0.0327(9) 0.0579(11) 0.0168(8) 0.0095(9) -0.0054(7)
C17 0.0603(12) 0.0212(8) 0.109(2) 0.0113(9) 0.0270(12) -0.0001(7)
C18 0.0814(15) 0.0216(8) 0.1031(19) -0.0097(9) 0.0474(15) -0.0010(8)
C107 0.080(3) 0.132(4) 0.069(2) 0.006(3) 0.010(3) 0.044(3)
C111 0.076(3) 0.116(4) 0.0509(19) 0.018(3) 0.0078(19) 0.026(3)
C108 0.082(2) 0.106(3) 0.068(2) -0.003(2) 0.0065(19) 0.054(2)
C110 0.075(2) 0.123(4) 0.0505(18) -0.003(2) 0.0044(17) 0.022(2)
C109 0.087(3) 0.106(3) 0.080(3) -0.017(2) 0.008(2) 0.022(3)
C106 0.092(3) 0.131(4) 0.080(2) 0.008(3) 0.022(2) 0.011(3)
C103 0.087(4) 0.121(4) 0.061(3) -0.009(4) 0.016(3) 0.032(4)
C102 0.079(5) 0.124(5) 0.070(4) 0.000(5) 0.010(4) 0.041(4)
C101 0.094(5) 0.141(6) 0.084(5) -0.004(5) 0.014(4) 0.023(5)
C100 0.119(6) 0.134(6) 0.093(5) 0.004(6) 0.026(5) 0.013(6)
C105 0.105(5) 0.121(6) 0.064(4) 0.013(5) 0.020(4) 0.020(5)
C104 0.085(5) 0.121(5) 0.058(4) 0.002(5) 0.008(4) 0.022(5)

loop_
_atom_type_symbol
_atom_type_description
_atom_type_scat_dispersion_real
_atom_type_scat_dispersion_imag
_atom_type_scat_source
C C 0.0181 0.0091 'International Tables Vol C Tables 4.2.6.8 and 6.1.1.4'
H H 0.0000 0.0000 'International Tables Vol C Tables 4.2.6.8 and 6.1.1.4'
Cu Cu -1.9646 0.5888 'International Tables Vol C Tables 4.2.6.8 and 6.1.1.4'
F F 0.0727 0.0534 'International Tables Vol C Tables 4.2.6.8 and 6.1.1.4'
P P 0.2955 0.4335 'International Tables Vol C Tables 4.2.6.8 and 6.1.1.4'
Zn Zn -1.5491 0.6778 'International Tables Vol C Tables 4.2.6.8 and 6.1.1.4'

loop_
_geom_angle_atom_site_label_1
_geom_angle_atom_site_label_2
_geom_angle_atom_site_label_3
_geom_angle
_geom_angle_site_symmetry_1
_geom_angle_site_symmetry_3
_geom_angle_publ_flag
C26 Zn1 C1 129.56(5) . . ?
C26 Zn1 C32 120.10(6) . . ?
C32 Zn1 C1 110.11(5) . . ?
P2 Cu1 Cu1 90.938(12) 2_656 2_656 ?
P1 Cu1 Cu1 96.428(12) . 2_656 ?
P1 Cu1 P2 168.042(15) . 2_656 ?
C1 P2 Cu1 116.21(4) . 2_656 ?
C1 P2 C20 105.35(6) . . ?
C1 P2 C14 107.91(6) . . ?
C20 P2 Cu1 112.26(4) . 2_656 ?
C20 P2 C14 105.42(6) . . ?
C14 P2 Cu1 109.08(5) . 2_656 ?
C1 P1 Cu1 113.14(4) . . ?
C1 P1 C8 108.40(6) . . ?
C1 P1 C2 106.48(6) . . ?
C8 P1 Cu1 109.22(4) . . ?
C2 P1 Cu1 113.21(4) . . ?
C2 P1 C8 106.06(6) . . ?
Zn1 C1 H1 106.4 . . ?
P2 C1 Zn1 112.11(6) . . ?
P2 C1 H1 106.4 . . ?
P1 C1 Zn1 113.82(6) . . ?
P1 C1 P2 111.04(6) . . ?
P1 C1 H1 106.4 . . ?
C25 C20 P2 121.68(10) . . ?
C25 C20 C21 119.34(12) . . ?
C21 C20 P2 118.98(10) . . ?
C15 C14 P2 122.86(11) . . ?
C19 C14 P2 118.29(12) . . ?
C19 C14 C15 118.74(14) . . ?
C9 C8 P1 121.51(10) . . ?
C9 C8 C13 118.86(13) . . ?
C13 C8 P1 119.58(11) . . ?
C31 C26 Zn1 119.90(11) . . ?
C27 C26 Zn1 125.92(10) . . ?
C27 C26 C31 113.92(13) . . ?
C3 C2 P1 116.94(10) . . ?
C7 C2 P1 123.75(11) . . ?
C7 C2 C3 119.31(13) . . ?
C20 C25 H25 119.9 . . ?
C24 C25 C20 120.25(13) . . ?
C24 C25 H25 119.9 . . ?
F5 C31 C26 119.39(13) . . ?
F5 C31 C30 116.17(14) . . ?
C30 C31 C26 124.44(15) . . ?
C37 C32 Zn1 123.45(11) . . ?
C37 C32 C33 114.21(13) . . ?
C33 C32 Zn1 122.31(11) . . ?
F1 C27 C26 119.93(12) . . ?
F1 C27 C28 115.62(13) . . ?
C26 C27 C28 124.45(14) . . ?
C20 C21 H21 120.0 . . ?
C22 C21 C20 120.10(13) . . ?
C22 C21 H21 120.0 . . ?
F10 C37 C32 120.08(12) . . ?
F10 C37 C36 115.45(14) . . ?
C32 C37 C36 124.46(15) . . ?
C2 C3 H3 119.8 . . ?
C4 C3 C2 120.47(14) . . ?
C4 C3 H3 119.8 . . ?
F3 C29 C30 120.38(16) . . ?
F3 C29 C28 120.25(16) . . ?
C30 C29 C28 119.37(14) . . ?
F4 C30 C31 121.40(16) . . ?
F4 C30 C29 119.64(15) . . ?
C29 C30 C31 118.96(14) . . ?
C21 C22 H22 120.0 . . ?
C23 C22 C21 120.09(14) . . ?
C23 C22 H22 120.0 . . ?
F6 C33 C32 119.97(13) . . ?
F6 C33 C34 116.11(15) . . ?
C32 C33 C34 123.92(16) . . ?
C2 C7 H7 120.1 . . ?
C2 C7 C6 119.84(15) . . ?
C6 C7 H7 120.1 . . ?
F9 C36 C37 121.61(16) . . ?
F9 C36 C35 119.97(14) . . ?
C35 C36 C37 118.42(15) . . ?
C8 C9 H9 119.6 . . ?
C8 C9 C10 120.82(14) . . ?
C10 C9 H9 119.6 . . ?
C8 C13 H13 119.9 . . ?
C8 C13 C12 120.30(15) . . ?
C12 C13 H13 119.9 . . ?
C22 C23 H23 119.8 . . ?
C22 C23 C24 120.38(14) . . ?
C24 C23 H23 119.8 . . ?
F2 C28 C27 121.65(15) . . ?
F2 C28 C29 119.50(15) . . ?
C29 C28 C27 118.84(15) . . ?
C14 C15 H15 119.8 . . ?
C16 C15 C14 120.31(16) . . ?
C16 C15 H15 119.8 . . ?
C4 C5 H5 120.2 . . ?
C6 C5 H5 120.2 . . ?
C6 C5 C4 119.62(15) . . ?
C3 C4 C5 120.06(16) . . ?
C3 C4 H4 120.0 . . ?
C5 C4 H4 120.0 . . ?
C25 C24 H24 120.1 . . ?
C23 C24 C25 119.84(14) . . ?
C23 C24 H24 120.1 . . ?
C10 C11 H11 120.1 . . ?
C12 C11 H11 120.1 . . ?
C12 C11 C10 119.83(16) . . ?
C14 C19 H19 119.8 . . ?
C14 C19 C18 120.38(18) . . ?
C18 C19 H19 119.8 . . ?
C7 C6 H6 119.7 . . ?
C5 C6 C7 120.67(15) . . ?
C5 C6 H6 119.7 . . ?
F7 C34 C33 121.49(18) . . ?
F7 C34 C35 119.58(16) . . ?
C35 C34 C33 118.92(16) . . ?
C9 C10 H10 120.1 . . ?
C11 C10 C9 119.75(16) . . ?
C11 C10 H10 120.1 . . ?
F8 C35 C36 119.25(17) . . ?
F8 C35 C34 120.67(17) . . ?
C34 C35 C36 120.07(14) . . ?
C13 C12 H12 119.8 . . ?
C11 C12 C13 120.43(16) . . ?
C11 C12 H12 119.8 . . ?
C15 C16 H16 119.9 . . ?
C17 C16 C15 120.16(18) . . ?
C17 C16 H16 119.9 . . ?
C16 C17 H17 119.8 . . ?
C18 C17 C16 120.32(17) . . ?
C18 C17 H17 119.8 . . ?
C19 C18 H18 120.0 . . ?
C17 C18 C19 120.07(19) . . ?
C17 C18 H18 120.0 . . ?
C108 C107 H107 120.9 . . ?
C108 C107 C106 118.2(7) . . ?
C106 C107 H107 120.9 . . ?
C110 C111 H111 120.0 . . ?
C110 C111 C106 119.9(6) . . ?
C106 C111 H111 120.0 . . ?
C107 C108 H108 118.1 . . ?
C107 C108 C109 123.7(6) . . ?
C109 C108 H108 118.1 . . ?
C111 C110 H110 119.2 . . ?
C111 C110 C109 121.6(5) . . ?
C109 C110 H110 119.2 . . ?
C108 C109 H109 121.5 . . ?
C110 C109 C108 117.1(6) . . ?
C110 C109 H109 121.5 . . ?
C107 C106 H106 120.3 . . ?
C111 C106 C107 119.4(7) . . ?
C111 C106 H106 120.3 . . ?
C102 C103 H103 122.9 . . ?
C104 C103 H103 122.9 . . ?
C104 C103 C102 114.3(17) . . ?
C103 C102 H102 119.6 . . ?
C101 C102 C103 121(2) . . ?
C101 C102 H102 119.6 . . ?
C102 C101 H101 117.3 . . ?
C102 C101 C100 125.4(18) . . ?
C100 C101 H101 117.3 . . ?
C101 C100 H100 126.2 . . ?
C105 C100 C101 107.6(15) . . ?
C105 C100 H100 126.2 . . ?
C100 C105 H105 114.2 . . ?
C104 C105 C100 131.6(18) . . ?
C104 C105 H105 114.2 . . ?
C103 C104 H104 120.0 . . ?
C105 C104 C103 120.0(19) . . ?
C105 C104 H104 120.0 . . ?

loop_
_geom_bond_atom_site_label_1
_geom_bond_atom_site_label_2
_geom_bond_distance
_geom_bond_site_symmetry_2
_geom_bond_publ_flag
Zn1 C1 2.0817(12) . ?
Zn1 C26 2.0081(14) . ?
Zn1 C32 2.0295(14) . ?
Cu1 Cu1 2.6736(4) 2_656 ?
Cu1 P2 2.2189(3) 2_656 ?
Cu1 P1 2.2182(3) . ?
P2 C1 1.7989(12) . ?
P2 C20 1.8124(13) . ?
P2 C14 1.8230(14) . ?
P1 C1 1.7976(12) . ?
P1 C8 1.8227(13) . ?
P1 C2 1.8215(13) . ?
F10 C37 1.3610(18) . ?
F1 C27 1.3599(17) . ?
F5 C31 1.3548(19) . ?
F6 C33 1.3553(19) . ?
F9 C36 1.346(2) . ?
F4 C30 1.3450(19) . ?
F3 C29 1.3425(18) . ?
F2 C28 1.3405(19) . ?
F8 C35 1.3453(18) . ?
F7 C34 1.341(2) . ?
C1 H1 1.0000 . ?
C20 C25 1.3966(19) . ?
C20 C21 1.3977(18) . ?
C14 C15 1.392(2) . ?
C14 C19 1.388(2) . ?
C8 C9 1.385(2) . ?
C8 C13 1.388(2) . ?
C26 C31 1.381(2) . ?
C26 C27 1.377(2) . ?
C2 C3 1.396(2) . ?
C2 C7 1.389(2) . ?
C25 H25 0.9500 . ?
C25 C24 1.391(2) . ?
C31 C30 1.381(2) . ?
C32 C37 1.376(2) . ?
C32 C33 1.377(2) . ?
C27 C28 1.383(2) . ?
C21 H21 0.9500 . ?
C21 C22 1.389(2) . ?
C37 C36 1.386(2) . ?
C3 H3 0.9500 . ?
C3 C4 1.386(2) . ?
C29 C30 1.377(3) . ?
C29 C28 1.380(2) . ?
C22 H22 0.9500 . ?
C22 C23 1.384(3) . ?
C33 C34 1.388(2) . ?
C7 H7 0.9500 . ?
C7 C6 1.392(2) . ?
C36 C35 1.373(3) . ?
C9 H9 0.9500 . ?
C9 C10 1.388(2) . ?
C13 H13 0.9500 . ?
C13 C12 1.389(3) . ?
C23 H23 0.9500 . ?
C23 C24 1.387(2) . ?
C15 H15 0.9500 . ?
C15 C16 1.389(2) . ?
C5 H5 0.9500 . ?
C5 C4 1.388(3) . ?
C5 C6 1.383(3) . ?
C4 H4 0.9500 . ?
C24 H24 0.9500 . ?
C11 H11 0.9500 . ?
C11 C10 1.385(3) . ?
C11 C12 1.374(3) . ?
C19 H19 0.9500 . ?
C19 C18 1.396(3) . ?
C6 H6 0.9500 . ?
C34 C35 1.368(3) . ?
C10 H10 0.9500 . ?
C12 H12 0.9500 . ?
C16 H16 0.9500 . ?
C16 C17 1.375(3) . ?
C17 H17 0.9500 . ?
C17 C18 1.367(4) . ?
C18 H18 0.9500 . ?
C107 H107 0.9500 . ?
C107 C108 1.307(12) . ?
C107 C106 1.424(11) . ?
C111 H111 0.9500 . ?
C111 C110 1.356(9) . ?
C111 C106 1.378(9) . ?
C108 H108 0.9500 . ?
C108 C109 1.404(8) . ?
C110 H110 0.9500 . ?
C110 C109 1.368(8) . ?
C109 H109 0.9500 . ?
C106 H106 0.9500 . ?
C103 H103 0.9500 . ?
C103 C102 1.427(19) . ?
C103 C104 1.377(17) . ?
C102 H102 0.9500 . ?
C102 C101 1.35(2) . ?
C101 H101 0.9500 . ?
C101 C100 1.412(17) . ?
C100 H100 0.9500 . ?
C100 C105 1.371(17) . ?
C105 H105 0.9500 . ?
C105 C104 1.294(19) . ?
C104 H104 0.9500 . ?

loop_
_geom_torsion_atom_site_label_1
_geom_torsion_atom_site_label_2
_geom_torsion_atom_site_label_3
_geom_torsion_atom_site_label_4
_geom_torsion
_geom_torsion_site_symmetry_1
_geom_torsion_site_symmetry_2
_geom_torsion_site_symmetry_3
_geom_torsion_site_symmetry_4
_geom_torsion_publ_flag
Zn1 C26 C31 F5 -5.76(19) . . . . ?
Zn1 C26 C31 C30 174.14(13) . . . . ?
Zn1 C26 C27 F1 7.8(2) . . . . ?
Zn1 C26 C27 C28 -172.44(13) . . . . ?
Zn1 C32 C37 F10 -0.7(2) . . . . ?
Zn1 C32 C37 C36 178.94(12) . . . . ?
Zn1 C32 C33 F6 1.6(2) . . . . ?
Zn1 C32 C33 C34 -178.84(14) . . . . ?
Cu1 P2 C1 Zn1 -88.42(6) 2_656 . . . ?
Cu1 P2 C1 P1 40.14(7) 2_656 . . . ?
Cu1 P2 C20 C25 162.77(10) 2_656 . . . ?
Cu1 P2 C20 C21 -16.53(12) 2_656 . . . ?
Cu1 P2 C14 C15 156.97(12) 2_656 . . . ?
Cu1 P2 C14 C19 -26.88(15) 2_656 . . . ?
Cu1 P1 C1 Zn1 94.00(5) . . . . ?
Cu1 P1 C1 P2 -33.63(7) . . . . ?
Cu1 P1 C8 C9 153.30(12) . . . . ?
Cu1 P1 C8 C13 -24.02(14) . . . . ?
Cu1 P1 C2 C3 -49.52(12) . . . . ?
Cu1 P1 C2 C7 131.18(12) . . . . ?
P2 C20 C25 C24 -179.54(12) . . . . ?
P2 C20 C21 C22 179.91(12) . . . . ?
P2 C14 C15 C16 174.89(14) . . . . ?
P2 C14 C19 C18 -174.81(19) . . . . ?
P1 C8 C9 C10 -175.93(15) . . . . ?
P1 C8 C13 C12 175.81(16) . . . . ?
P1 C2 C3 C4 -177.00(13) . . . . ?
P1 C2 C7 C6 177.91(13) . . . . ?
F10 C37 C36 F9 -0.6(2) . . . . ?
F10 C37 C36 C35 179.16(15) . . . . ?
F1 C27 C28 F2 -1.0(2) . . . . ?
F1 C27 C28 C29 178.08(15) . . . . ?
F5 C31 C30 F4 -0.5(2) . . . . ?
F5 C31 C30 C29 179.03(15) . . . . ?
F6 C33 C34 F7 1.0(3) . . . . ?
F6 C33 C34 C35 179.83(17) . . . . ?
F9 C36 C35 F8 0.4(3) . . . . ?
F9 C36 C35 C34 179.70(17) . . . . ?
F3 C29 C30 F4 0.3(3) . . . . ?
F3 C29 C30 C31 -179.24(16) . . . . ?
F3 C29 C28 F2 -0.5(3) . . . . ?
F3 C29 C28 C27 -179.57(16) . . . . ?
F7 C34 C35 F8 -1.6(3) . . . . ?
F7 C34 C35 C36 179.08(18) . . . . ?
C1 P2 C20 C25 35.38(13) . . . . ?
C1 P2 C20 C21 -143.91(10) . . . . ?
C1 P2 C14 C15 -75.95(13) . . . . ?
C1 P2 C14 C19 100.20(15) . . . . ?
C1 P1 C8 C9 29.62(15) . . . . ?
C1 P1 C8 C13 -147.69(12) . . . . ?
C1 P1 C2 C3 75.42(12) . . . . ?
C1 P1 C2 C7 -103.88(13) . . . . ?
C20 P2 C1 Zn1 36.53(7) . . . . ?
C20 P2 C1 P1 165.09(6) . . . . ?
C20 P2 C14 C15 36.23(14) . . . . ?
C20 P2 C14 C19 -147.62(14) . . . . ?
C20 C25 C24 C23 -0.1(2) . . . . ?
C20 C21 C22 C23 -0.6(2) . . . . ?
C14 P2 C1 Zn1 148.76(6) . . . . ?
C14 P2 C1 P1 -82.68(8) . . . . ?
C14 P2 C20 C25 -78.60(12) . . . . ?
C14 P2 C20 C21 102.11(11) . . . . ?
C14 C15 C16 C17 0.6(3) . . . . ?
C14 C19 C18 C17 -1.1(4) . . . . ?
C8 P1 C1 Zn1 -144.71(6) . . . . ?
C8 P1 C1 P2 87.66(7) . . . . ?
C8 P1 C2 C3 -169.26(11) . . . . ?
C8 P1 C2 C7 11.44(14) . . . . ?
C8 C9 C10 C11 -0.3(3) . . . . ?
C8 C13 C12 C11 0.6(3) . . . . ?
C26 C31 C30 F4 179.61(15) . . . . ?
C26 C31 C30 C29 -0.9(3) . . . . ?
C26 C27 C28 F2 179.22(15) . . . . ?
C26 C27 C28 C29 -1.7(3) . . . . ?
C2 P1 C1 Zn1 -30.98(8) . . . . ?
C2 P1 C1 P2 -158.61(7) . . . . ?
C2 P1 C8 C9 -84.38(14) . . . . ?
C2 P1 C8 C13 98.30(13) . . . . ?
C2 C3 C4 C5 -1.4(3) . . . . ?
C2 C7 C6 C5 -0.5(3) . . . . ?
C25 C20 C21 C22 0.6(2) . . . . ?
C31 C26 C27 F1 -178.10(13) . . . . ?
C31 C26 C27 C28 1.7(2) . . . . ?
C32 C37 C36 F9 179.73(15) . . . . ?
C32 C37 C36 C35 -0.5(3) . . . . ?
C32 C33 C34 F7 -178.62(17) . . . . ?
C32 C33 C34 C35 0.2(3) . . . . ?
C27 C26 C31 F5 179.74(13) . . . . ?
C27 C26 C31 C30 -0.4(2) . . . . ?
C21 C20 C25 C24 -0.3(2) . . . . ?
C21 C22 C23 C24 0.2(3) . . . . ?
C37 C32 C33 F6 179.69(15) . . . . ?
C37 C32 C33 C34 -0.7(2) . . . . ?
C37 C36 C35 F8 -179.45(16) . . . . ?
C37 C36 C35 C34 -0.1(3) . . . . ?
C3 C2 C7 C6 -1.4(2) . . . . ?
C30 C29 C28 F2 179.42(16) . . . . ?
C30 C29 C28 C27 0.3(3) . . . . ?
C22 C23 C24 C25 0.1(3) . . . . ?
C33 C32 C37 F10 -178.76(14) . . . . ?
C33 C32 C37 C36 0.8(2) . . . . ?
C33 C34 C35 F8 179.55(17) . . . . ?
C33 C34 C35 C36 0.2(3) . . . . ?
C7 C2 C3 C4 2.3(2) . . . . ?
C9 C8 C13 C12 -1.6(3) . . . . ?
C13 C8 C9 C10 1.4(3) . . . . ?
C28 C29 C30 F4 -179.60(17) . . . . ?
C28 C29 C30 C31 0.9(3) . . . . ?
C15 C14 C19 C18 1.5(3) . . . . ?
C15 C16 C17 C18 -0.1(4) . . . . ?
C4 C5 C6 C7 1.4(3) . . . . ?
C19 C14 C15 C16 -1.2(3) . . . . ?
C6 C5 C4 C3 -0.4(3) . . . . ?
C10 C11 C12 C13 0.5(4) . . . . ?
C12 C11 C10 C9 -0.7(3) . . . . ?
C16 C17 C18 C19 0.4(4) . . . . ?
C107 C108 C109 C110 0.5(10) . . . . ?
C111 C110 C109 C108 -0.8(7) . . . . ?
C108 C107 C106 C111 -0.1(17) . . . . ?
C110 C111 C106 C107 -0.3(12) . . . . ?
C106 C107 C108 C109 0.0(16) . . . . ?
C106 C111 C110 C109 0.8(9) . . . . ?
C103 C102 C101 C100 0(5) . . . . ?
C102 C103 C104 C105 5(4) . . . . ?
C102 C101 C100 C105 -2(3) . . . . ?
C101 C100 C105 C104 6(3) . . . . ?
C100 C105 C104 C103 -8(4) . . . . ?
C104 C103 C102 C101 -2(5) . . . . ?
